data_2103270
loop_
_publ_author_name
'Farrell, Dorcas M. M.'
'Ferguson, George'
'Lough, Alan J.'
'Glidewell, Christopher'

_publ_section_title
;
 Chiral <i>versus</i> racemic building blocks in supramolecular
 chemistry: tartrate salts of organic diamines
;
_journal_issue 2
_journal_name_full 'Acta Crystallographica Section B'
_journal_page_first 272
_journal_page_last 288
_journal_paper_doi 10.1107/S0108768101019632
_journal_volume 58
_journal_year 2002
_chemical_formula_moiety '(C6 H13 N2), 2(C4 H5.5 O6)'
_chemical_formula_sum 'C14 H24 N2 O12'
_chemical_formula_weight 412.35
_chemical_name_systematic
;
1,4-Diazabicyclo[2.2.2]octane--racemic tartaric acid (1/2)
;
_space_group_IT_number 14
_symmetry_cell_setting monoclinic
_symmetry_space_group_name_Hall '-P 2yn'
_symmetry_space_group_name_H-M 'P 1 21/n 1'
_atom_sites_solution_hydrogens geom
_atom_sites_solution_primary direct
_atom_sites_solution_secondary difmap
_cell_angle_alpha 90.00
_cell_angle_beta 94.4050(11)
_cell_angle_gamma 90.00
_cell_formula_units_Z 2
_cell_length_a 7.32400(10)
_cell_length_b 15.9935(3)
_cell_length_c 7.51490(10)
_cell_measurement_reflns_used 2029
_cell_measurement_temperature 150(2)
_cell_measurement_theta_max 27.44
_cell_measurement_theta_min 3.00
_cell_volume 877.67(2)
_computing_cell_refinement 'DENZO-SMN (Otwinowski & Minor, 1997)'
_computing_data_collection 'Kappa-CCD server software (Nonius, 1997)'
_computing_data_reduction 'DENZO-SMN (Otwinowski & Minor, 1997)'
_computing_molecular_graphics 'PLATON (Spek, 2001)'
_computing_publication_material 'SHELXL-97 (Sheldrick, 1997b) and PRPKAPPA (Ferguson, 1999)'
_computing_structure_refinement 'SHELXL-97 (Sheldrick, 1997b)'
_computing_structure_solution 'SHELXS-97 (Sheldrick, 1997a)'
_diffrn_ambient_temperature 150(2)
_diffrn_measured_fraction_theta_full 0.992
_diffrn_measured_fraction_theta_max 0.992
_diffrn_measurement_device_type Kappa-CCD
_diffrn_measurement_method '\f scans, and \w scans with \k offsets'
_diffrn_radiation_monochromator graphite
_diffrn_radiation_source 'fine-focus sealed X-ray tube'
_diffrn_radiation_type 'Mo K\a'
_diffrn_radiation_wavelength 0.71073
_diffrn_reflns_av_R_equivalents 0.028
_diffrn_reflns_av_sigmaI/netI 0.0319
_diffrn_reflns_limit_h_max 9
_diffrn_reflns_limit_h_min 0
_diffrn_reflns_limit_k_max 20
_diffrn_reflns_limit_k_min 0
_diffrn_reflns_limit_l_max 9
_diffrn_reflns_limit_l_min -9
_diffrn_reflns_number 8773
_diffrn_reflns_theta_full 27.44
_diffrn_reflns_theta_max 27.44
_diffrn_reflns_theta_min 3.00
_diffrn_standards_decay_% 0
_exptl_absorpt_coefficient_mu 0.138
_exptl_absorpt_correction_T_max 0.9572
_exptl_absorpt_correction_T_min 0.9495
_exptl_absorpt_correction_type multi-scan
_exptl_absorpt_process_details 'DENZO-SMN (Otwinowski & Minor, 1997)'
_exptl_crystal_colour colourless
_exptl_crystal_density_diffrn 1.560
_exptl_crystal_density_method 'not measured'
_exptl_crystal_description block
_exptl_crystal_F_000 436
_exptl_crystal_size_max 0.38
_exptl_crystal_size_mid 0.35
_exptl_crystal_size_min 0.32
_refine_diff_density_max 0.297
_refine_diff_density_min -0.299
_refine_ls_extinction_method none
_refine_ls_goodness_of_fit_ref 1.057
_refine_ls_hydrogen_treatment constr
_refine_ls_matrix_type full
_refine_ls_number_parameters 162
_refine_ls_number_reflns 1991
_refine_ls_number_restraints 9
_refine_ls_restrained_S_all 1.055
_refine_ls_R_factor_all 0.0428
_refine_ls_R_factor_gt 0.0360
_refine_ls_shift/su_max 0.001
_refine_ls_shift/su_mean 0.000
_refine_ls_structure_factor_coef Fsqd
_refine_ls_weighting_details 'w=1/[\s^2^(Fo^2^)+(0.0365P)^2^+0.3876P] where P=(Fo^2^+2Fc^2^)/3'
_refine_ls_weighting_scheme calc
_refine_ls_wR_factor_gt 0.0894
_refine_ls_wR_factor_ref 0.0940
_reflns_number_gt 1756
_reflns_number_total 1991
_reflns_threshold_expression >2\s(I)
_cod_data_source_file na0130.cif
_cod_data_source_block VII
_cod_depositor_comments
;
The following automatic conversions were performed:
'_exptl_absorpt_correction_type' value 'Multi-scan' changed to
'multi-scan' according to
'/home/saulius/struct/CIF-dictionaries/cif_core.dic' dictionary named
'cif_core.dic' version 2.4.1 from 2010-06-29.

Automatic conversion script
Id: cif_fix_enum 1527 2010-12-29 10:47:43Z saulius 

The following automatic conversions were performed:

'_exptl_absorpt_correction_type' value 'Multi-scan' changed to
'multi-scan' according to
/home/saulius/struct/CIF-dictionaries/cif_core.dic dictionary named
'cif_core.dic' version 2.4.1 from 2010-06-29.

Automatic conversion script
Id: cif_fix_values 1715 2011-07-08 13:25:40Z adriana 
;
_cod_original_sg_symbol_H-M 'P 21/n'
_cod_database_code 2103270
_cod_database_fobs_code 2103270

loop_
_symmetry_equiv_pos_as_xyz
'x, y, z'
'-x+1/2, y+1/2, -z+1/2'
'-x, -y, -z'
'x-1/2, -y-1/2, z-1/2'

loop_
_atom_site_label
_atom_site_fract_x
_atom_site_fract_y
_atom_site_fract_z
_atom_site_U_iso_or_equiv
_atom_site_adp_type
_atom_site_calc_flag
_atom_site_refinement_flags
_atom_site_occupancy
_atom_site_disorder_assembly
_atom_site_disorder_group
_atom_site_type_symbol
N1 0.3866(6) 0.5503(3) 0.5390(4) 0.0193(6) Uani d PD 0.50 A -1 N
C11 0.5731(3) 0.56561(16) 0.6266(3) 0.0240(5) Uani d PD 0.50 A -1 C
C12 0.3825(3) 0.56567(15) 0.3427(3) 0.0225(5) Uani d PD 0.50 A -1 C
C13 0.3285(3) 0.46297(15) 0.5725(4) 0.0250(5) Uani d PD 0.50 A -1 C
C21 0.7112(3) 0.51351(16) 0.5304(4) 0.0213(5) Uani d PD 0.50 A -1 C
C22 0.5060(3) 0.50157(15) 0.2591(3) 0.0202(5) Uani d PD 0.50 A -1 C
C23 0.4744(3) 0.40468(15) 0.5061(3) 0.0236(5) Uani d PD 0.50 A -1 C
N2 0.6066(5) 0.4545(2) 0.4073(4) 0.0193(6) Uani d PD 0.50 A -1 N
O1 0.03402(14) 0.71219(6) 1.20838(11) 0.0272(2) Uani d . 1 . . O
O2 -0.01999(19) 0.57534(6) 1.16823(13) 0.0435(3) Uani d . 1 . . O
O3 0.13914(12) 0.67580(6) 0.52707(11) 0.0237(2) Uani d . 1 . . O
O4 0.00622(13) 0.79264(6) 0.61703(12) 0.0273(2) Uani d . 1 . . O
O5 -0.10384(13) 0.59470(6) 0.81670(12) 0.0249(2) Uani d . 1 . . O
O6 0.27340(12) 0.63911(5) 0.86094(12) 0.0228(2) Uani d . 1 . . O
C1 -0.0082(2) 0.64607(8) 1.11104(16) 0.0262(3) Uani d . 1 . . C
C2 -0.04163(17) 0.66609(8) 0.91325(15) 0.0210(3) Uani d . 1 . . C
C3 0.13421(16) 0.70084(7) 0.84113(15) 0.0185(3) Uani d . 1 . . C
C4 0.09017(15) 0.72576(7) 0.64564(15) 0.0177(2) Uani d . 1 . . C
H1A 0.3048 0.5867 0.5876 0.023 Uiso calc PR 0.50 A -1 H
H11A 0.5771 0.5494 0.7540 0.029 Uiso calc PR 0.50 A -1 H
H11B 0.6040 0.6257 0.6198 0.029 Uiso calc PR 0.50 A -1 H
H12A 0.4263 0.6230 0.3201 0.027 Uiso calc PR 0.50 A -1 H
H12B 0.2555 0.5604 0.2885 0.027 Uiso calc PR 0.50 A -1 H
H13A 0.2081 0.4516 0.5079 0.030 Uiso calc PR 0.50 A -1 H
H13B 0.3173 0.4542 0.7016 0.030 Uiso calc PR 0.50 A -1 H
H21A 0.7884 0.5506 0.4619 0.026 Uiso calc PR 0.50 A -1 H
H21B 0.7919 0.4820 0.6183 0.026 Uiso calc PR 0.50 A -1 H
H22A 0.4311 0.4627 0.1812 0.024 Uiso calc PR 0.50 A -1 H
H22B 0.5936 0.5303 0.1860 0.024 Uiso calc PR 0.50 A -1 H
H23A 0.5402 0.3760 0.6087 0.028 Uiso calc PR 0.50 A -1 H
H23B 0.4155 0.3616 0.4262 0.028 Uiso calc PR 0.50 A -1 H
H2A 0.6886 0.4181 0.3591 0.023 Uiso calc PR 0.50 A -1 H
H1 0.0617 0.6975 1.3143 0.041 Uiso calc R 1 . . H
H5 -0.0448 0.5526 0.8555 0.037 Uiso calc R 1 . . H
H6 0.3602 0.6569 0.9302 0.034 Uiso calc R 1 . . H
H2 -0.1387 0.7101 0.8987 0.025 Uiso calc R 1 . . H
H3 0.1746 0.7515 0.9115 0.022 Uiso calc R 1 . . H

loop_
_atom_site_aniso_label
_atom_site_aniso_U_11
_atom_site_aniso_U_22
_atom_site_aniso_U_33
_atom_site_aniso_U_12
_atom_site_aniso_U_13
_atom_site_aniso_U_23
N1 0.0190(6) 0.0192(7) 0.0198(19) 0.0024(5) 0.0030(11) -0.0024(11)
C11 0.0213(12) 0.0245(13) 0.0256(13) 0.0007(10) -0.0017(10) -0.0092(10)
C12 0.0254(12) 0.0224(12) 0.0194(11) 0.0049(10) 0.0005(9) 0.0052(9)
C13 0.0245(13) 0.0256(13) 0.0258(14) -0.0032(10) 0.0085(11) 0.0036(11)
C21 0.0179(11) 0.0235(12) 0.0221(13) 0.0013(9) -0.0019(9) -0.0046(11)
C22 0.0207(11) 0.0255(13) 0.0146(10) 0.0008(9) 0.0017(8) 0.0014(9)
C23 0.0323(13) 0.0164(12) 0.0225(12) -0.0038(10) 0.0050(10) 0.0017(9)
N2 0.0190(6) 0.0192(7) 0.0198(19) 0.0024(5) 0.0030(11) -0.0024(11)
O1 0.0468(6) 0.0218(5) 0.0129(4) 0.0050(4) 0.0026(4) 0.0001(3)
O2 0.0892(9) 0.0217(5) 0.0191(5) 0.0035(5) 0.0001(5) 0.0033(4)
O3 0.0304(5) 0.0269(5) 0.0139(4) 0.0064(4) 0.0026(3) -0.0025(3)
O4 0.0365(5) 0.0262(5) 0.0184(4) 0.0117(4) -0.0021(4) 0.0020(3)
O5 0.0290(5) 0.0246(5) 0.0206(4) -0.0008(4) -0.0020(3) -0.0007(4)
O6 0.0227(4) 0.0202(5) 0.0238(5) 0.0045(3) -0.0089(3) -0.0028(3)
C1 0.0414(7) 0.0216(6) 0.0159(6) 0.0069(5) 0.0049(5) 0.0005(5)
C2 0.0285(6) 0.0208(6) 0.0138(5) 0.0052(5) 0.0015(4) -0.0003(4)
C3 0.0250(6) 0.0162(5) 0.0135(5) 0.0047(4) -0.0032(4) -0.0021(4)
C4 0.0179(5) 0.0207(6) 0.0143(5) 0.0007(4) -0.0003(4) -0.0002(4)

loop_
_atom_type_symbol
_atom_type_description
_atom_type_scat_dispersion_real
_atom_type_scat_dispersion_imag
_atom_type_scat_source
C C 0.0033 0.0016 'International Tables Vol C Tables 4.2.6.8 and 6.1.1.4'
H H 0.0000 0.0000 'International Tables Vol C Tables 4.2.6.8 and 6.1.1.4'
N N 0.0061 0.0033 'International Tables Vol C Tables 4.2.6.8 and 6.1.1.4'
O O 0.0106 0.0060 'International Tables Vol C Tables 4.2.6.8 and 6.1.1.4'

loop_
_geom_angle_atom_site_label_1
_geom_angle_atom_site_label_2
_geom_angle_atom_site_label_3
_geom_angle
_geom_angle_publ_flag
C13 N1 C11 110.1(3) no
C13 N1 C12 109.7(3) no
C11 N1 C12 110.9(3) no
C13 N1 H1A 108.7 no
C11 N1 H1A 108.7 no
C12 N1 H1A 108.7 no
C21 N2 C22 110.2(3) no
C21 N2 C23 110.6(3) no
C22 N2 C23 109.8(3) no
C21 N2 H2A 108.8 no
C22 N2 H2A 108.8 no
C23 N2 H2A 108.8 no
N1 C11 C21 108.5(3) no
N1 C11 H11A 110.0 no
C21 C11 H11A 110.0 no
N1 C11 H11B 110.0 no
C21 C11 H11B 110.0 no
H11A C11 H11B 108.4 no
N1 C12 C22 109.1(3) no
N1 C12 H12A 109.9 no
C22 C12 H12A 109.9 no
N1 C12 H12B 109.9 no
C22 C12 H12B 109.9 no
H12A C12 H12B 108.3 no
N1 C13 C23 107.5(3) no
N1 C13 H13A 110.2 no
C23 C13 H13A 110.2 no
N1 C13 H13B 110.2 no
C23 C13 H13B 110.2 no
H13A C13 H13B 108.5 no
N2 C21 C11 108.1(3) no
N2 C21 H21A 110.1 no
C11 C21 H21A 110.1 no
N2 C21 H21B 110.1 no
C11 C21 H21B 110.1 no
H21A C21 H21B 108.4 no
N2 C22 C12 107.7(3) no
N2 C22 H22A 110.2 no
C12 C22 H22A 110.2 no
N2 C22 H22B 110.2 no
C12 C22 H22B 110.2 no
H22A C22 H22B 108.5 no
N2 C23 C13 109.4(3) no
N2 C23 H23A 109.8 no
C13 C23 H23A 109.8 no
N2 C23 H23B 109.8 no
C13 C23 H23B 109.8 no
H23A C23 H23B 108.2 no
C1 O1 H1 109.5 no
C2 O5 H5 109.5 no
C3 O6 H6 109.5 no
O2 C1 O1 125.1(2) no
O2 C1 C2 122.1(2) no
O1 C1 C2 112.9(2) no
O5 C2 C1 110.7(2) no
O5 C2 C3 110.94(9) no
C1 C2 C3 110.1(2) no
O5 C2 H2 108.3 no
C1 C2 H2 108.3 no
C3 C2 H2 108.3 no
O6 C3 C4 112.22(9) no
O6 C3 C2 109.01(9) no
C4 C3 C2 108.14(9) no
O6 C3 H3 109.1 no
C4 C3 H3 109.1 no
C2 C3 H3 109.1 no
O3 C4 O4 125.6(2) no
O3 C4 C3 117.4(2) no
O4 C4 C3 117.0(2) no

loop_
_geom_bond_atom_site_label_1
_geom_bond_atom_site_label_2
_geom_bond_distance
_geom_bond_publ_flag
N1 C11 1.490(3) no
N1 C12 1.493(3) no
N1 C13 1.488(3) no
N2 C21 1.491(3) no
N2 C22 1.491(3) no
N2 C23 1.495(3) no
N1 H1A 0.93 no
N2 H2A 0.93 no
C11 C21 1.534(3) no
C11 H11A 0.99 no
C11 H11B 0.99 no
C12 C22 1.533(3) no
C12 H12A 0.99 no
C12 H12B 0.99 no
C13 C23 1.531(3) no
C13 H13A 0.99 no
C13 H13B 0.99 no
C21 H21A 0.99 no
C21 H21B 0.99 no
C22 H22A 0.99 no
C22 H22B 0.99 no
C23 H23A 0.99 no
C23 H23B 0.99 no
O1 C1 1.309(2) no
O1 H1 0.84 no
O2 C1 1.216(2) no
O3 C4 1.269(2) no
O4 C4 1.244(2) no
O5 C2 1.410(2) no
O5 H5 0.84 no
O6 C3 1.419(2) no
O6 H6 0.84 no
C1 C2 1.522(2) no
C2 C3 1.539(2) no
C2 H2 1.00 no
C3 C4 1.532(2) no
C3 H3 1.00 no

loop_
_geom_hbond_atom_site_label_D
_geom_hbond_atom_site_label_H
_geom_hbond_atom_site_label_A
_geom_hbond_site_symmetry_A
_geom_hbond_distance_DH
_geom_hbond_distance_HA
_geom_hbond_distance_DA
_geom_hbond_angle_DHA
_geom_hbond_publ_flag
N1 H1A O3 . 0.93 1.90 2.701(5) 142 yes
N1 H1A O6 . 0.93 2.25 2.977(4) 135 .
N2 H2A O6 3_666 0.93 1.93 2.711(5) 141 yes
N2 H2A O3 3_666 0.93 2.10 2.813(5) 132 .
O1 H1 O3 1_556 0.84 1.69 2.527(2) 173 yes
O5 H5 O2 3_567 0.84 2.11 2.866(2) 149 yes
O6 H6 O4 4_676 0.84 1.88 2.702(2) 166 yes

loop_
_geom_torsion_atom_site_label_1
_geom_torsion_atom_site_label_2
_geom_torsion_atom_site_label_3
_geom_torsion_atom_site_label_4
_geom_torsion
_geom_torsion_publ_flag
C13 N1 C11 C21 68.1(3) no
C12 N1 C11 C21 -53.5(4) no
C13 N1 C12 C22 -57.1(3) no
C11 N1 C12 C22 64.8(3) no
C11 N1 C13 C23 -56.2(3) no
C12 N1 C13 C23 66.2(3) no
N1 C11 C21 N2 -10.5(3) no
N1 C12 C22 N2 -7.9(3) no
N1 C13 C23 N2 -8.5(3) no
C11 C21 N2 C22 68.0(3) no
C11 C21 N2 C23 -53.5(4) no
C12 C22 N2 C21 -56.7(3) no
C12 C22 N2 C23 65.3(3) no
C13 C23 N2 C21 65.5(4) no
C13 C23 N2 C22 -56.2(3) no
O2 C1 C2 O5 5.98(19) no
O1 C1 C2 O5 -174.3(2) no
O2 C1 C2 C3 -117.1(2) no
O1 C1 C2 C3 62.7(2) no
O5 C2 C3 O6 -61.2(2) no
C1 C2 C3 O6 61.7(2) no
O5 C2 C3 C4 61.0(2) no
C1 C2 C3 C4 -176.1(2) no
O6 C3 C4 O3 18.9(2) no
C2 C3 C4 O3 -101.4(2) no
O6 C3 C4 O4 -162.4(2) no
C2 C3 C4 O4 77.3(2) no
